data_7156797
loop_
_publ_author_name
'Yi, Xiaofei'
'Chen, Kai'
'Chen, Wei'
'Chen, Wanzhi'
'Liu, Miaochang'
'Wu, Huayue'

_publ_section_title
;
 Synthesis of cyclic gem-dinitro compounds via radical nitration of
 1,6-diynes with Fe(NO<sub>3</sub>)<sub>3</sub>&#x00B7;9H<sub>2</sub>O.
;
_journal_issue 19
_journal_name_full 'Organic &amp; biomolecular chemistry'
_journal_page_first 4725
_journal_page_last 4728
_journal_paper_doi 10.1039/c9ob00431a
_journal_volume 17
_journal_year 2019
_chemical_formula_sum 'C28 H26 N2 O9 S'
_chemical_formula_weight 566.57
_space_group_IT_number 14
_space_group_name_Hall '-P 2ybc'
_space_group_name_H-M_alt 'P 1 21/c 1'
_symmetry_cell_setting monoclinic
_symmetry_space_group_name_Hall '-P 2ybc'
_symmetry_space_group_name_H-M 'P 1 21/c 1'
_atom_sites_solution_hydrogens geom
_atom_sites_solution_primary direct
_atom_sites_solution_secondary difmap
_audit_creation_method SHELXL-97
_audit_update_record
;
2019-01-28 deposited with the CCDC.    2019-04-23 downloaded from the CCDC.
;
_cell_angle_alpha 90.00
_cell_angle_beta 99.075(6)
_cell_angle_gamma 90.00
_cell_formula_units_Z 4
_cell_length_a 10.9913(8)
_cell_length_b 20.6489(12)
_cell_length_c 12.3839(8)
_cell_measurement_reflns_used 2670
_cell_measurement_temperature 293(2)
_cell_measurement_theta_max 29.5697
_cell_measurement_theta_min 3.5682
_cell_volume 2775.4(3)
_computing_cell_refinement 'Bruker FRAMBO'
_computing_data_collection 'Bruker FRAMBO'
_computing_data_reduction 'Bruker SAINT'
_computing_molecular_graphics 'Bruker SHELXTL'
_computing_publication_material 'Bruker SHELXTL'
_computing_structure_refinement 'SHELXL-97 (Sheldrick, 1997)'
_computing_structure_solution 'SHELXS-97 (Sheldrick, 1990)'
_diffrn_ambient_temperature 293(2)
_diffrn_measured_fraction_theta_full 0.999
_diffrn_measured_fraction_theta_max 0.999
_diffrn_measurement_device_type 'Xcalibur, Atlas, Gemini ultra'
_diffrn_measurement_method '\w scans'
_diffrn_radiation_monochromator graphite
_diffrn_radiation_source 'fine-focus sealed tube'
_diffrn_radiation_type MoK\a
_diffrn_radiation_wavelength 0.71073
_diffrn_reflns_av_R_equivalents 0.0267
_diffrn_reflns_av_sigmaI/netI 0.0401
_diffrn_reflns_limit_h_max 9
_diffrn_reflns_limit_h_min -13
_diffrn_reflns_limit_k_max 23
_diffrn_reflns_limit_k_min -24
_diffrn_reflns_limit_l_max 14
_diffrn_reflns_limit_l_min -14
_diffrn_reflns_number 10619
_diffrn_reflns_theta_full 25.01
_diffrn_reflns_theta_max 25.01
_diffrn_reflns_theta_min 1.88
_exptl_absorpt_coefficient_mu 0.173
_exptl_absorpt_correction_T_max 0.9499
_exptl_absorpt_correction_T_min 0.9308
_exptl_absorpt_correction_type multi-scan
_exptl_absorpt_process_details sadabs
_exptl_crystal_colour yellow
_exptl_crystal_density_diffrn 1.356
_exptl_crystal_density_method 'not measured'
_exptl_crystal_description block
_exptl_crystal_F_000 1184
_exptl_crystal_size_max 0.42
_exptl_crystal_size_mid 0.36
_exptl_crystal_size_min 0.30
_refine_diff_density_max 0.271
_refine_diff_density_min -0.342
_refine_diff_density_rms 0.053
_refine_ls_extinction_method none
_refine_ls_goodness_of_fit_ref 1.014
_refine_ls_hydrogen_treatment constr
_refine_ls_matrix_type full
_refine_ls_number_parameters 364
_refine_ls_number_reflns 4885
_refine_ls_number_restraints 0
_refine_ls_restrained_S_all 1.014
_refine_ls_R_factor_all 0.1144
_refine_ls_R_factor_gt 0.0663
_refine_ls_shift/su_max 0.002
_refine_ls_shift/su_mean 0.000
_refine_ls_structure_factor_coef Fsqd
_refine_ls_weighting_details 'calc w=1/[\s^2^(Fo^2^)+(0.0972P)^2^+0.8401P] where P=(Fo^2^+2Fc^2^)/3'
_refine_ls_weighting_scheme calc
_refine_ls_wR_factor_gt 0.1751
_refine_ls_wR_factor_ref 0.2127
_reflns_number_gt 2783
_reflns_number_total 4885
_reflns_threshold_expression >2sigma(I)
_cod_data_source_file c9ob00431a2.cif
_cod_data_source_block 181009_yxf180912_1
_cod_depositor_comments
;
The following automatic conversions were performed:

'_symmetry_cell_setting' value 'Monoclinic' changed to 'monoclinic'
according to
/home/data/users/saulius/crontab/automatic-downloads/rss-feeds/RSC/lib/dictionaries/cif_core.dic
dictionary named 'cif_core.dic' version 2.4.2 from 2011-04-26.

Automatic conversion script
Id: cif_fix_values 4973 2017-02-22 13:04:09Z antanas 

 Adding full bibliography for 7156797--7156799.cif.
;
_cod_original_sg_symbol_H-M P2(1)/c
_cod_database_code 7156797

loop_
_symmetry_equiv_pos_as_xyz
'x, y, z'
'-x, y+1/2, -z+1/2'
'-x, -y, -z'
'x, -y-1/2, z-1/2'

loop_
_atom_site_label
_atom_site_type_symbol
_atom_site_fract_x
_atom_site_fract_y
_atom_site_fract_z
_atom_site_U_iso_or_equiv
_atom_site_adp_type
_atom_site_occupancy
_atom_site_symmetry_multiplicity
_atom_site_calc_flag
_atom_site_refinement_flags
S1 S 0.50941(9) 0.14459(6) 0.01833(10) 0.1033(5) Uani 1 1 d .
C1 C 1.0301(3) 0.10105(15) 0.0390(3) 0.0714(9) Uani 1 1 d .
O5 O 0.4279(3) 0.19526(16) -0.0268(3) 0.1256(11) Uani 1 1 d .
C2 C 0.9780(3) 0.12940(17) 0.1312(3) 0.0755(9) Uani 1 1 d .
C3 C 0.8667(3) 0.17281(18) 0.1031(3) 0.0726(9) Uani 1 1 d .
C4 C 1.0028(3) 0.26616(16) 0.0917(3) 0.0714(9) Uani 1 1 d .
O7 O 1.0180(3) 0.11863(14) 0.2265(2) 0.1013(9) Uani 1 1 d .
C5 C 0.8788(3) 0.23584(17) 0.0836(2) 0.0708(9) Uani 1 1 d .
C6 C 0.6442(3) 0.17957(15) 0.0545(3) 0.0636(8) Uani 1 1 d .
H6 H 0.6670 0.1871 -0.0178 0.076 Uiso 1 1 calc R
C7 C 1.0718(3) 0.27731(19) 0.1918(3) 0.0777(10) Uani 1 1 d .
H7 H 1.0377 0.2682 0.2542 0.093 Uiso 1 1 calc R
C8 C 0.7463(3) 0.13862(19) 0.1020(3) 0.0881(11) Uani 1 1 d .
H8A H 0.7457 0.0990 0.0598 0.106 Uiso 1 1 calc R
H8B H 0.7368 0.1271 0.1761 0.106 Uiso 1 1 calc R
C9 C 1.1394(3) 0.06557(18) 0.0599(4) 0.0881(11) Uani 1 1 d .
H9 H 1.1788 0.0603 0.1315 0.106 Uiso 1 1 calc R
C10 C 0.7627(4) 0.27562(17) 0.0570(3) 0.0810(10) Uani 1 1 d .
O9 O 0.5322(3) 0.09064(15) -0.0475(3) 0.1199(11) Uani 1 1 d .
C11 C 1.1312(4) 0.04337(18) -0.1292(4) 0.0910(12) Uani 1 1 d .
O12 O 1.3584(3) 0.33598(17) 0.1146(3) 0.1245(11) Uani 1 1 d .
O11 O 1.1873(3) 0.01312(16) -0.2062(4) 0.1263(11) Uani 1 1 d .
C14 C 0.9745(3) 0.10653(18) -0.0674(3) 0.0850(11) Uani 1 1 d .
H14 H 0.9023 0.1306 -0.0832 0.102 Uiso 1 1 calc R
C15 C 1.1891(4) 0.30138(17) 0.2036(3) 0.0810(10) Uani 1 1 d .
H15 H 1.2329 0.3092 0.2730 0.097 Uiso 1 1 calc R
C16 C 1.0222(4) 0.07739(19) -0.1527(3) 0.0906(11) Uani 1 1 d .
H16 H 0.9815 0.0807 -0.2243 0.109 Uiso 1 1 calc R
N1 N 0.7863(3) 0.34382(18) 0.1059(4) 0.0997(10) Uani 1 1 d .
C19 C 0.6520(3) 0.24553(18) 0.0967(3) 0.0854(11) Uani 1 1 d .
H19A H 0.6629 0.2454 0.1760 0.102 Uiso 1 1 calc R
H19B H 0.5776 0.2695 0.0691 0.102 Uiso 1 1 calc R
C20 C 0.4631(3) 0.1150(2) 0.1379(4) 0.0915(12) Uani 1 1 d .
C21 C 1.2413(4) 0.31381(19) 0.1132(4) 0.0906(12) Uani 1 1 d .
N2 N 0.7293(4) 0.2870(2) -0.0667(3) 0.1202(13) Uani 1 1 d .
C23 C 0.4852(4) 0.0521(2) 0.1685(5) 0.1160(16) Uani 1 1 d .
H23 H 0.5279 0.0250 0.1275 0.139 Uiso 1 1 calc R
C24 C 1.1890(4) 0.0386(2) -0.0233(5) 0.1000(13) Uani 1 1 d .
H24 H 1.2635 0.0165 -0.0080 0.120 Uiso 1 1 calc R
C26 C 0.3820(5) 0.0677(3) 0.3231(5) 0.1266(17) Uani 1 1 d .
C29 C 0.4017(4) 0.1545(2) 0.1979(5) 0.1218(17) Uani 1 1 d .
H29 H 0.3868 0.1973 0.1770 0.146 Uiso 1 1 calc R
C30 C 1.0552(5) 0.2808(3) 0.0020(3) 0.1274(19) Uani 1 1 d .
H30 H 1.0101 0.2752 -0.0674 0.153 Uiso 1 1 calc R
C31 C 1.1726(6) 0.3034(3) 0.0129(4) 0.151(3) Uani 1 1 d .
H31 H 1.2071 0.3120 -0.0496 0.181 Uiso 1 1 calc R
C32 C 0.3303(7) 0.0400(4) 0.4195(6) 0.189(3) Uani 1 1 d .
H32A H 0.2432 0.0479 0.4102 0.283 Uiso 1 1 calc R
H32B H 0.3696 0.0603 0.4856 0.283 Uiso 1 1 calc R
H32C H 0.3453 -0.0058 0.4238 0.283 Uiso 1 1 calc R
C33 C 0.4442(6) 0.0291(3) 0.2599(6) 0.1374(19) Uani 1 1 d .
H33 H 0.4590 -0.0139 0.2799 0.165 Uiso 1 1 calc R
C34 C 0.3622(6) 0.1314(3) 0.2881(6) 0.145(2) Uani 1 1 d .
H34 H 0.3202 0.1592 0.3286 0.174 Uiso 1 1 calc R
O10 O 0.7591(3) 0.35268(17) 0.1933(3) 0.1248(11) Uani 1 1 d .
O6 O 0.8363(5) 0.38270(18) 0.0549(4) 0.1630(16) Uani 1 1 d .
O4 O 0.7859(4) 0.2586(2) -0.1278(3) 0.1375(13) Uani 1 1 d .
O8 O 0.6445(5) 0.3237(3) -0.0948(3) 0.198(2) Uani 1 1 d .
C51 C 1.4273(4) 0.3532(3) 0.2162(5) 0.1277(18) Uani 1 1 d .
H51A H 1.3843 0.3863 0.2496 0.192 Uiso 1 1 calc R
H51B H 1.5064 0.3693 0.2053 0.192 Uiso 1 1 calc R
H51C H 1.4382 0.3159 0.2629 0.192 Uiso 1 1 calc R
C50 C 1.1268(6) 0.0117(3) -0.3159(5) 0.140(2) Uani 1 1 d .
H50A H 1.0485 -0.0095 -0.3193 0.210 Uiso 1 1 calc R
H50B H 1.1764 -0.0115 -0.3601 0.210 Uiso 1 1 calc R
H50C H 1.1143 0.0552 -0.3428 0.210 Uiso 1 1 calc R

loop_
_atom_site_aniso_label
_atom_site_aniso_U_11
_atom_site_aniso_U_22
_atom_site_aniso_U_33
_atom_site_aniso_U_23
_atom_site_aniso_U_13
_atom_site_aniso_U_12
S1 0.0727(7) 0.0972(8) 0.1299(9) -0.0440(7) -0.0153(6) 0.0172(6)
C1 0.056(2) 0.0595(19) 0.098(3) 0.0135(18) 0.0086(18) 0.0008(16)
O5 0.090(2) 0.119(2) 0.152(3) -0.038(2) -0.0308(18) 0.0288(18)
C2 0.062(2) 0.071(2) 0.092(3) 0.0150(19) 0.0072(19) -0.0001(17)
C3 0.068(2) 0.078(2) 0.073(2) 0.0071(18) 0.0117(16) 0.0102(18)
C4 0.087(2) 0.067(2) 0.065(2) 0.0012(16) 0.0245(18) 0.0045(18)
O7 0.096(2) 0.111(2) 0.0924(19) 0.0218(16) 0.0010(15) 0.0179(16)
C5 0.079(2) 0.075(2) 0.059(2) 0.0013(16) 0.0131(16) 0.0084(18)
C6 0.0545(18) 0.0570(18) 0.075(2) -0.0152(15) -0.0023(14) 0.0155(14)
C7 0.078(2) 0.094(3) 0.065(2) 0.0101(19) 0.0210(18) 0.005(2)
C8 0.069(2) 0.078(2) 0.115(3) -0.003(2) 0.009(2) 0.0100(19)
C9 0.066(2) 0.069(2) 0.122(3) -0.011(2) -0.008(2) 0.0004(18)
C10 0.095(3) 0.069(2) 0.076(2) -0.0049(18) 0.0062(19) 0.021(2)
O9 0.106(2) 0.109(2) 0.137(2) -0.0609(19) -0.0071(17) 0.0147(17)
C11 0.077(3) 0.062(2) 0.140(4) -0.009(2) 0.036(3) -0.003(2)
O12 0.123(3) 0.128(3) 0.134(3) -0.033(2) 0.059(2) -0.049(2)
O11 0.119(3) 0.100(2) 0.167(3) -0.033(2) 0.046(2) 0.0116(18)
C14 0.075(2) 0.082(3) 0.100(3) 0.021(2) 0.021(2) 0.0167(19)
C15 0.085(3) 0.080(2) 0.080(2) 0.0004(19) 0.0184(19) 0.002(2)
C16 0.100(3) 0.078(3) 0.099(3) 0.011(2) 0.028(2) 0.009(2)
N1 0.104(3) 0.080(3) 0.116(3) 0.000(2) 0.019(2) 0.016(2)
C19 0.072(2) 0.089(3) 0.091(3) -0.014(2) 0.0019(19) 0.018(2)
C20 0.062(2) 0.090(3) 0.122(3) -0.043(2) 0.010(2) -0.001(2)
C21 0.095(3) 0.079(3) 0.107(3) -0.011(2) 0.044(2) -0.022(2)
N2 0.145(4) 0.123(3) 0.086(3) 0.015(2) -0.005(2) 0.044(3)
C23 0.090(3) 0.084(3) 0.173(5) -0.036(3) 0.017(3) 0.023(2)
C24 0.070(3) 0.081(3) 0.145(4) -0.028(3) 0.003(3) 0.009(2)
C26 0.115(4) 0.113(4) 0.155(5) -0.048(4) 0.030(3) -0.019(3)
C29 0.103(3) 0.083(3) 0.186(5) -0.046(3) 0.044(3) 0.007(3)
C30 0.158(4) 0.166(5) 0.066(2) -0.022(3) 0.040(3) -0.074(4)
C31 0.184(6) 0.199(6) 0.086(3) -0.039(3) 0.072(3) -0.103(5)
C32 0.221(8) 0.168(6) 0.194(7) -0.036(5) 0.085(6) -0.034(6)
C33 0.141(5) 0.101(4) 0.176(5) -0.015(4) 0.042(4) 0.011(3)
C34 0.151(5) 0.100(4) 0.201(6) -0.066(4) 0.080(5) -0.016(3)
O10 0.136(3) 0.115(3) 0.125(3) -0.041(2) 0.025(2) -0.015(2)
O6 0.222(5) 0.074(2) 0.211(4) 0.016(2) 0.091(4) 0.010(2)
O4 0.176(3) 0.160(3) 0.0727(19) -0.0035(19) 0.006(2) 0.051(3)
O8 0.207(4) 0.240(5) 0.137(3) 0.057(3) -0.005(3) 0.128(4)
C51 0.096(3) 0.112(4) 0.179(5) -0.036(4) 0.034(3) -0.027(3)
C50 0.181(6) 0.108(4) 0.143(5) -0.010(3) 0.061(4) -0.001(4)

loop_
_atom_type_symbol
_atom_type_description
_atom_type_scat_dispersion_real
_atom_type_scat_dispersion_imag
_atom_type_scat_source
C C 0.0033 0.0016 'International Tables Vol C Tables 4.2.6.8 and 6.1.1.4'
H H 0.0000 0.0000 'International Tables Vol C Tables 4.2.6.8 and 6.1.1.4'
N N 0.0061 0.0033 'International Tables Vol C Tables 4.2.6.8 and 6.1.1.4'
O O 0.0106 0.0060 'International Tables Vol C Tables 4.2.6.8 and 6.1.1.4'
S S 0.1246 0.1234 'International Tables Vol C Tables 4.2.6.8 and 6.1.1.4'

loop_
_geom_angle_atom_site_label_1
_geom_angle_atom_site_label_2
_geom_angle_atom_site_label_3
_geom_angle
O9 S1 O5 120.21(19)
O9 S1 C6 105.47(17)
O5 S1 C6 105.44(18)
O9 S1 C20 108.2(2)
O5 S1 C20 109.7(2)
C6 S1 C20 106.99(17)
C14 C1 C9 117.6(4)
C14 C1 C2 122.9(3)
C9 C1 C2 119.5(3)
O7 C2 C1 123.7(3)
O7 C2 C3 119.2(3)
C1 C2 C3 117.1(3)
C5 C3 C8 124.8(3)
C5 C3 C2 121.3(3)
C8 C3 C2 113.8(3)
C30 C4 C7 117.1(4)
C30 C4 C5 122.6(3)
C7 C4 C5 120.2(3)
C3 C5 C4 120.9(3)
C3 C5 C10 117.8(3)
C4 C5 C10 121.3(3)
C8 C6 C19 113.7(3)
C8 C6 S1 117.3(3)
C19 C6 S1 120.5(2)
C4 C7 C15 122.5(3)
C6 C8 C3 110.8(3)
C24 C9 C1 120.7(4)
C5 C10 C19 113.6(3)
C5 C10 N2 111.3(3)
C19 C10 N2 107.9(3)
C5 C10 N1 109.1(3)
C19 C10 N1 109.9(3)
N2 C10 N1 104.6(3)
O11 C11 C24 116.3(4)
O11 C11 C16 123.9(5)
C24 C11 C16 119.8(4)
C21 O12 C51 118.0(4)
C11 O11 C50 118.9(4)
C1 C14 C16 122.2(4)
C21 C15 C7 119.5(4)
C11 C16 C14 118.6(4)
O10 N1 O6 125.3(4)
O10 N1 C10 116.8(4)
O6 N1 C10 117.7(4)
C6 C19 C10 105.8(3)
C29 C20 C23 120.2(5)
C29 C20 S1 119.5(4)
C23 C20 S1 120.3(4)
C15 C21 O12 124.9(4)
C15 C21 C31 118.4(4)
O12 C21 C31 116.7(4)
O4 N2 O8 125.1(4)
O4 N2 C10 119.0(4)
O8 N2 C10 115.8(4)
C20 C23 C33 119.5(5)
C9 C24 C11 121.1(4)
C33 C26 C34 116.0(6)
C33 C26 C32 120.9(6)
C34 C26 C32 122.9(6)
C34 C29 C20 119.8(5)
C31 C30 C4 120.8(4)
C30 C31 C21 121.6(4)
C23 C33 C26 122.0(6)
C29 C34 C26 122.4(5)

loop_
_geom_bond_atom_site_label_1
_geom_bond_atom_site_label_2
_geom_bond_distance
S1 O9 1.426(3)
S1 O5 1.432(3)
S1 C6 1.646(3)
S1 C20 1.750(5)
C1 C14 1.367(5)
C1 C9 1.396(5)
C1 C2 1.476(5)
C2 O7 1.213(4)
C2 C3 1.512(5)
C3 C5 1.334(5)
C3 C8 1.498(5)
C4 C30 1.363(5)
C4 C7 1.367(5)
C4 C5 1.489(5)
C5 C10 1.509(5)
C6 C8 1.453(4)
C6 C19 1.456(5)
C7 C15 1.368(5)
C9 C24 1.359(6)
C10 C19 1.516(5)
C10 N2 1.536(5)
C10 N1 1.539(5)
C11 O11 1.366(5)
C11 C24 1.367(6)
C11 C16 1.380(5)
O12 C21 1.364(5)
O12 C51 1.408(6)
O11 C50 1.416(6)
C14 C16 1.388(5)
C15 C21 1.361(5)
N1 O10 1.182(4)
N1 O6 1.206(5)
C20 C29 1.352(6)
C20 C23 1.365(6)
C21 C31 1.365(6)
N2 O4 1.205(5)
N2 O8 1.210(5)
C23 C33 1.367(7)
C26 C33 1.372(7)
C26 C34 1.392(8)
C26 C32 1.513(8)
C29 C34 1.347(8)
C30 C31 1.359(7)
